data_1546184
loop_
_publ_author_name
'Espina, Marta'
'Corte-Rodr\'iguez, Mario'
'Aguado, Leticia'
'Montes-Bay\'on, Mar\'ia'
'Sierra, Marta I.'
'Mart\'inez-Camblor, Pablo'
'Blanco-Gonz\'alez, Elisa'
'Sierra, L Mar\'ia'

_publ_section_title
;
 Cisplatin resistance in cell models: evaluation of metallomic and
 biological predictive biomarkers to address early therapy failure.
;
_journal_issue 5
_journal_name_full 'Metallomics : integrated biometal science'
_journal_page_first 564
_journal_page_last 574
_journal_paper_doi 10.1039/c7mt00014f
_journal_volume 9
_journal_year 2017
_chemical_formula_sum 'C14 H16 O4 S'
_chemical_formula_weight 280.33
_chemical_name_systematic
;
?
;
_space_group_IT_number 14
_symmetry_cell_setting monoclinic
_symmetry_space_group_name_Hall '-P 2ybc'
_symmetry_space_group_name_H-M 'P 1 21/c 1'
_atom_sites_solution_hydrogens geom
_atom_sites_solution_primary direct
_atom_sites_solution_secondary difmap
_audit_creation_method SHELXL-97
_cell_angle_alpha 90.00
_cell_angle_beta 92.57(5)
_cell_angle_gamma 90.00
_cell_formula_units_Z 4
_cell_length_a 21.102(8)
_cell_length_b 10.963(6)
_cell_length_c 5.929(2)
_cell_measurement_temperature 160(2)
_cell_volume 1370.2(10)
_computing_cell_refinement 'CAD4 /PC (Enraf Nonius, 1994)'
_computing_data_collection 'CAD4 /PC (Enraf Nonius, 1994)'
_computing_data_reduction 'XCAD4 (Harms & Wocadlo, 1995)'
_computing_molecular_graphics 'Ortep-3 for Windows (Farrugia, 1997)'
_computing_publication_material 'WinGX publication routines (Farrugia, 1999)'
_computing_structure_refinement 'SHELXL-97 (Sheldrick, 1997)'
_computing_structure_solution 'SHELXL-97 (Sheldrick, 1997)'
_diffrn_ambient_temperature 160(2)
_diffrn_measured_fraction_theta_full 0.997
_diffrn_measured_fraction_theta_max 0.997
_diffrn_measurement_device_type 'Enraf Nonius CAD4'
_diffrn_measurement_method 'non-profiled omega/2theta scans'
_diffrn_radiation_monochromator graphite
_diffrn_radiation_source 'fine-focus sealed tube'
_diffrn_radiation_type MoK\a
_diffrn_radiation_wavelength 0.71073
_diffrn_reflns_av_R_equivalents 0.0192
_diffrn_reflns_av_sigmaI/netI 0.0933
_diffrn_reflns_limit_h_max 25
_diffrn_reflns_limit_h_min -25
_diffrn_reflns_limit_k_max 13
_diffrn_reflns_limit_k_min 0
_diffrn_reflns_limit_l_max 7
_diffrn_reflns_limit_l_min 0
_diffrn_reflns_number 2730
_diffrn_reflns_theta_full 24.99
_diffrn_reflns_theta_max 24.99
_diffrn_reflns_theta_min 2.09
_diffrn_standards_decay_% 2
_diffrn_standards_interval_count 100
_diffrn_standards_interval_time 60
_diffrn_standards_number 2
_exptl_absorpt_coefficient_mu 0.243
_exptl_absorpt_correction_T_max 0.9879
_exptl_absorpt_correction_T_min 0.9090
_exptl_absorpt_correction_type psi-scan
_exptl_absorpt_process_details
;
North A.C.T., Phillips D.C. & Mathews F.S. (1968) Acta. Cryst. A24, 351
Number of psi-scan sets used was 3
Theta correction was applied.
Averaged transmission function was used.
No Fourier smoothing was applied.

;
_exptl_crystal_colour colourless
_exptl_crystal_density_diffrn 1.359
_exptl_crystal_density_meas ?
_exptl_crystal_density_method 'not measured'
_exptl_crystal_description plate
_exptl_crystal_F_000 592
_exptl_crystal_size_max 0.40
_exptl_crystal_size_mid 0.20
_exptl_crystal_size_min 0.05
_refine_diff_density_max 0.398
_refine_diff_density_min -0.429
_refine_diff_density_rms 0.070
_refine_ls_extinction_method none
_refine_ls_goodness_of_fit_ref 1.008
_refine_ls_hydrogen_treatment mixed
_refine_ls_matrix_type full
_refine_ls_number_parameters 175
_refine_ls_number_reflns 2394
_refine_ls_number_restraints 0
_refine_ls_restrained_S_all 1.008
_refine_ls_R_factor_all 0.1293
_refine_ls_R_factor_gt 0.0521
_refine_ls_shift/su_max 0.017
_refine_ls_shift/su_mean 0.000
_refine_ls_structure_factor_coef Fsqd
_refine_ls_weighting_details 'calc w=1/[\s^2^(Fo^2^)+(0.0794P)^2^+0.2457P] where P=(Fo^2^+2Fc^2^)/3'
_refine_ls_weighting_scheme calc
_refine_ls_wR_factor_gt 0.1250
_refine_ls_wR_factor_ref 0.1498
_reflns_number_gt 1400
_reflns_number_total 2394
_reflns_threshold_expression >2sigma(I)
_cod_data_source_file b506309d.txt
_cod_data_source_block ama-157
_cod_depositor_comments
;
The following automatic conversions were performed:

'_symmetry_cell_setting' value 'Monoclinic' changed to 'monoclinic'
according to
/home/data/users/saulius/crontab/automatic-downloads/rss-feeds/RSC/lib/dictionaries/cif_core.dic
dictionary named 'cif_core.dic' version 2.4.2 from 2011-04-26.

'_exptl_crystal_density_meas' value 'not measured' was changed to '?'
- the value is perceived as not measured.

Automatic conversion script
Id: cif_fix_values 4973 2017-02-22 13:04:09Z antanas 
;
_cod_original_sg_symbol_H-M P21/c
_cod_database_code 1546184

loop_
_symmetry_equiv_pos_as_xyz
'x, y, z'
'-x, y+1/2, -z+1/2'
'-x, -y, -z'
'x, -y-1/2, z-1/2'

loop_
_atom_site_label
_atom_site_type_symbol
_atom_site_fract_x
_atom_site_fract_y
_atom_site_fract_z
_atom_site_U_iso_or_equiv
_atom_site_adp_type
_atom_site_occupancy
_atom_site_symmetry_multiplicity
_atom_site_calc_flag
_atom_site_refinement_flags
S1 S 0.43681(4) 0.93814(9) 0.26749(17) 0.0271(3) Uani 1 1 d .
O1 O 0.50423(13) 0.9202(3) 0.2624(5) 0.0391(7) Uani 1 1 d .
O2 O 0.40441(13) 0.8794(3) 0.4452(5) 0.0390(8) Uani 1 1 d .
O3 O 0.29849(11) 0.9907(2) -0.1043(4) 0.0298(7) Uani 1 1 d .
O4 O 0.28531(13) 1.1333(3) -0.3739(6) 0.0453(8) Uani 1 1 d .
C1 C 0.41654(18) 1.0921(3) 0.2621(7) 0.0272(9) Uani 1 1 d .
H1 H 0.4310 1.1499 0.3722 0.033 Uiso 1 1 calc R
C2 C 0.37854(18) 1.1185(4) 0.0853(7) 0.0300(9) Uani 1 1 d .
H2 H 0.3599 1.1970 0.0670 0.036 Uiso 1 1 calc R
C3 C 0.36619(17) 1.0201(3) -0.0833(7) 0.0277(9) Uani 1 1 d .
H3 H 0.3818 1.0452 -0.2332 0.033 Uiso 1 1 calc R
C4 C 0.40027(18) 0.9041(3) -0.0014(7) 0.0315(10) Uani 1 1 d .
H4A H 0.4326 0.8798 -0.1086 0.038 Uiso 1 1 calc R
H4B H 0.3696 0.8364 0.0112 0.038 Uiso 1 1 calc R
C5 C 0.26414(17) 1.0531(4) -0.2632(7) 0.0283(9) Uani 1 1 d .
C6 C 0.19812(17) 1.0033(4) -0.2859(6) 0.0272(9) Uani 1 1 d .
C7 C 0.15230(18) 1.0435(4) -0.1432(7) 0.0317(10) Uani 1 1 d .
C8 C 0.09170(18) 0.9937(4) -0.1700(7) 0.0394(11) Uani 1 1 d .
H8 H 0.0599 1.0202 -0.0728 0.047 Uiso 1 1 calc R
C9 C 0.07627(19) 0.9078(4) -0.3316(7) 0.0388(11) Uani 1 1 d .
C10 C 0.12325(19) 0.8691(4) -0.4711(7) 0.0380(11) Uani 1 1 d .
H10 H 0.1131 0.8095 -0.5834 0.046 Uiso 1 1 calc R
C11 C 0.18487(19) 0.9148(4) -0.4517(7) 0.0333(10) Uani 1 1 d .
C12 C 0.1667(2) 1.1388(4) 0.0372(8) 0.0462(12) Uani 1 1 d .
H12A H 0.1774 1.0982 0.1812 0.069 Uiso 1 1 calc R
H12B H 0.1294 1.1908 0.0533 0.069 Uiso 1 1 calc R
H12C H 0.2026 1.1888 -0.0065 0.069 Uiso 1 1 calc R
C13 C 0.0105(2) 0.8541(5) -0.3593(9) 0.0602(15) Uani 1 1 d .
H13A H -0.0093 0.8806 -0.5037 0.090 Uiso 1 1 calc R
H13B H -0.0152 0.8819 -0.2356 0.090 Uiso 1 1 calc R
H13C H 0.0133 0.7648 -0.3566 0.090 Uiso 1 1 calc R
C14 C 0.2349(2) 0.8687(4) -0.6007(8) 0.0452(12) Uani 1 1 d .
H14A H 0.2227 0.7880 -0.6593 0.068 Uiso 1 1 calc R
H14B H 0.2753 0.8625 -0.5137 0.068 Uiso 1 1 calc R
H14C H 0.2394 0.9252 -0.7270 0.068 Uiso 1 1 calc R

loop_
_atom_site_aniso_label
_atom_site_aniso_U_11
_atom_site_aniso_U_22
_atom_site_aniso_U_33
_atom_site_aniso_U_23
_atom_site_aniso_U_13
_atom_site_aniso_U_12
S1 0.0273(5) 0.0223(5) 0.0315(6) 0.0009(5) -0.0004(4) 0.0028(4)
O1 0.0263(14) 0.0443(18) 0.0462(17) -0.0057(15) -0.0023(12) 0.0089(13)
O2 0.0468(18) 0.0324(16) 0.0381(17) 0.0054(14) 0.0064(14) -0.0028(13)
O3 0.0197(13) 0.0352(16) 0.0341(15) 0.0083(13) -0.0038(11) -0.0043(12)
O4 0.0336(16) 0.0382(18) 0.063(2) 0.0254(17) -0.0077(15) -0.0073(13)
C1 0.031(2) 0.022(2) 0.028(2) -0.0041(17) 0.0056(18) -0.0037(16)
C2 0.027(2) 0.023(2) 0.040(3) 0.0027(19) 0.0016(19) 0.0032(17)
C3 0.021(2) 0.029(2) 0.034(2) 0.0028(18) 0.0000(17) -0.0031(16)
C4 0.031(2) 0.024(2) 0.039(2) -0.0050(18) -0.0044(18) 0.0011(16)
C5 0.024(2) 0.029(2) 0.032(2) 0.000(2) 0.0008(17) 0.0011(18)
C6 0.024(2) 0.027(2) 0.030(2) 0.0066(19) -0.0039(16) -0.0021(17)
C7 0.029(2) 0.031(2) 0.035(2) 0.0000(19) -0.0021(18) 0.0013(17)
C8 0.024(2) 0.048(3) 0.047(3) -0.001(2) 0.008(2) -0.002(2)
C9 0.024(2) 0.049(3) 0.043(3) 0.003(2) -0.0027(19) -0.0099(19)
C10 0.037(2) 0.037(2) 0.039(3) -0.001(2) -0.003(2) -0.0092(19)
C11 0.037(2) 0.033(2) 0.030(2) 0.0051(19) 0.0017(19) 0.0000(18)
C12 0.040(3) 0.050(3) 0.049(3) -0.010(2) 0.002(2) -0.004(2)
C13 0.035(3) 0.073(4) 0.072(4) -0.010(3) 0.004(2) -0.017(3)
C14 0.038(3) 0.049(3) 0.050(3) -0.006(2) 0.010(2) -0.006(2)

loop_
_atom_type_symbol
_atom_type_description
_atom_type_scat_dispersion_real
_atom_type_scat_dispersion_imag
_atom_type_scat_source
C C 0.0033 0.0016 'International Tables Vol C Tables 4.2.6.8 and 6.1.1.4'
H H 0.0000 0.0000 'International Tables Vol C Tables 4.2.6.8 and 6.1.1.4'
O O 0.0106 0.0060 'International Tables Vol C Tables 4.2.6.8 and 6.1.1.4'
S S 0.1246 0.1234 'International Tables Vol C Tables 4.2.6.8 and 6.1.1.4'

loop_
_geom_angle_atom_site_label_1
_geom_angle_atom_site_label_2
_geom_angle_atom_site_label_3
_geom_angle
O2 S1 O1 117.28(18)
O2 S1 C1 108.92(18)
O1 S1 C1 112.00(18)
O2 S1 C4 111.25(18)
O1 S1 C4 110.01(19)
C1 S1 C4 95.20(19)
C5 O3 C3 116.1(3)
C2 C1 S1 111.5(3)
C2 C1 H1 124.3
S1 C1 H1 124.3
C1 C2 C3 117.1(4)
C1 C2 H2 121.4
C3 C2 H2 121.4
O3 C3 C2 111.0(3)
O3 C3 C4 106.7(3)
C2 C3 C4 108.9(3)
O3 C3 H3 110.1
C2 C3 H3 110.1
C4 C3 H3 110.1
C3 C4 S1 106.8(3)
C3 C4 H4A 110.4
S1 C4 H4A 110.4
C3 C4 H4B 110.4
S1 C4 H4B 110.4
H4A C4 H4B 108.6
O4 C5 O3 123.6(3)
O4 C5 C6 126.0(4)
O3 C5 C6 110.3(3)
C7 C6 C11 121.8(4)
C7 C6 C5 120.1(4)
C11 C6 C5 118.1(3)
C6 C7 C8 117.9(4)
C6 C7 C12 121.8(4)
C8 C7 C12 120.3(4)
C9 C8 C7 122.4(4)
C9 C8 H8 118.8
C7 C8 H8 118.8
C8 C9 C10 118.2(4)
C8 C9 C13 122.1(4)
C10 C9 C13 119.6(4)
C9 C10 C11 122.0(4)
C9 C10 H10 119.0
C11 C10 H10 119.0
C10 C11 C6 117.6(4)
C10 C11 C14 120.7(4)
C6 C11 C14 121.7(4)
C7 C12 H12A 109.5
C7 C12 H12B 109.5
H12A C12 H12B 109.5
C7 C12 H12C 109.5
H12A C12 H12C 109.5
H12B C12 H12C 109.5
C9 C13 H13A 109.5
C9 C13 H13B 109.5
H13A C13 H13B 109.5
C9 C13 H13C 109.5
H13A C13 H13C 109.5
H13B C13 H13C 109.5
C11 C14 H14A 109.5
C11 C14 H14B 109.5
H14A C14 H14B 109.5
C11 C14 H14C 109.5
H14A C14 H14C 109.5
H14B C14 H14C 109.5

loop_
_geom_bond_atom_site_label_1
_geom_bond_atom_site_label_2
_geom_bond_distance
S1 O2 1.434(3)
S1 O1 1.438(3)
S1 C1 1.742(4)
S1 C4 1.779(4)
O3 C5 1.349(4)
O3 C3 1.464(4)
O4 C5 1.196(5)
C1 C2 1.323(5)
C1 H1 0.9500
C2 C3 1.486(5)
C2 H2 0.9500
C3 C4 1.529(5)
C3 H3 1.0000
C4 H4A 0.9900
C4 H4B 0.9900
C5 C6 1.497(5)
C6 C7 1.385(5)
C6 C11 1.400(6)
C7 C8 1.393(5)
C7 C12 1.516(6)
C8 C9 1.373(6)
C8 H8 0.9500
C9 C10 1.386(6)
C9 C13 1.510(6)
C10 C11 1.394(6)
C10 H10 0.9500
C11 C14 1.495(6)
C12 H12A 0.9800
C12 H12B 0.9800
C12 H12C 0.9800
C13 H13A 0.9800
C13 H13B 0.9800
C13 H13C 0.9800
C14 H14A 0.9800
C14 H14B 0.9800
C14 H14C 0.9800
